data_7125140
loop_
_publ_author_name
'Olaru, Alexandra M.'
'Burt, Alister'
'Rayner, Peter J.'
'Hart, Sam J.'
'Whitwood, Adrian C.'
'Green, Gary G. R.'
'Duckett, Simon B.'

_publ_section_title
;
 Using signal amplification by reversible exchange (SABRE) to
 hyperpolarise <sup>119</sup>Sn and <sup>29</sup>Si NMR nuclei.
;
_journal_issue 100
_journal_name_full 'Chemical communications (Cambridge, England)'
_journal_page_first 14482
_journal_page_last 14485
_journal_paper_doi 10.1039/c6cc07109k
_journal_volume 52
_journal_year 2016
_chemical_formula_moiety 'C84 H114 Cl3 Ir3 N12 Si3'
_chemical_formula_sum 'C84 H114 Cl3 Ir3 N12 Si3'
_chemical_formula_weight 2059.09
_space_group_crystal_system monoclinic
_space_group_IT_number 14
_space_group_name_Hall '-P 2ybc'
_space_group_name_H-M_alt 'P 1 21/c 1'
_atom_sites_solution_hydrogens mixed
_atom_sites_solution_primary direct
_audit_creation_date 2016-08-11
_audit_creation_method
;
Olex2 1.2
(compiled 2016.02.19 svn.r3266 for OlexSys, GUI svn.r5155)
;
_audit_update_record
;
2016-08-30 deposited with the CCDC.
2016-11-17 downloaded from the CCDC.
;
_cell_angle_alpha 90
_cell_angle_beta 94.152(3)
_cell_angle_gamma 90
_cell_formula_units_Z 4
_cell_length_a 20.9974(5)
_cell_length_b 14.9781(4)
_cell_length_c 31.1032(9)
_cell_measurement_reflns_used 11405
_cell_measurement_temperature 110.05(10)
_cell_measurement_theta_max 70.8920
_cell_measurement_theta_min 5.1910
_cell_volume 9756.3(5)
_computing_cell_refinement 'CrysAlisPro 1.171.38.43 (Rigaku OD, 2015)'
_computing_data_collection 'CrysAlisPro 1.171.38.43 (Rigaku OD, 2015)'
_computing_data_reduction 'CrysAlisPro 1.171.38.43 (Rigaku OD, 2015)'
_computing_molecular_graphics 'Olex2 (Dolomanov et al., 2009)'
_computing_publication_material 'Olex2 (Dolomanov et al., 2009)'
_computing_structure_refinement 'ShelXL (Sheldrick, 2015)'
_computing_structure_solution 'ShelXS (Sheldrick, 2008)'
_diffrn_ambient_environment N~2~
_diffrn_ambient_temperature 110.05(10)
_diffrn_detector 'CCD plate'
_diffrn_detector_area_resol_mean 16.1450
_diffrn_detector_type Eos
_diffrn_measured_fraction_theta_full 0.992
_diffrn_measured_fraction_theta_max 0.992
_diffrn_measurement_details
;
List of Runs (angles in degrees, time in seconds):

  # Type    Start    End  Width  t~exp~   \w     \q     \k     \f   Frames
#--------------------------------------------------------------------------
  1  \w    -19.00  13.00   1.00   10.00    --    0.00  61.00 -76.00   32
  2  \w     26.00  67.00   1.00   10.00    --    0.00  61.00 -76.00   41
  3  \w    -13.00  62.00   1.00   40.00    --   54.00 -57.00-150.00   75
  4  \w     31.00 123.00   1.00   40.00    --   54.00  77.00 120.00   92
  5  \w    -17.00  74.00   1.00   40.00    --   54.00 -37.00 -30.00   91
  6  \w     56.00 105.00   1.00   50.00    --  108.00 -50.00 -30.00   49
  7  \w     60.00  86.00   1.00   50.00    --  108.00 -37.00-180.00   26
  8  \w     38.00  74.00   1.00   50.00    --  108.00 -37.00 -60.00   36
  9  \w    100.00 170.00   1.00   50.00    --  108.00 111.00   0.00   70
 10  \w     44.00  87.00   1.00   50.00    --  108.00 -25.00-120.00   43
 11  \w     38.00  94.00   1.00   50.00    --  108.00 -25.00  30.00   56
 12  \w     47.00 115.00   1.00   50.00    --  108.00-111.00 -30.00   68
 13  \w     90.00 174.00   1.00   50.00    --  108.00  63.00  60.00   84
 14  \w     48.00  84.00   1.00   50.00    --  108.00 -25.00 120.00   36
;
_diffrn_measurement_device 'four-circle diffractometer'
_diffrn_measurement_device_type 'SuperNova, Dual, Cu at zero, Eos'
_diffrn_measurement_method '\w scans'
_diffrn_orient_matrix_type 'CrysAlisPro convention (1999,Acta A55,543-557)'
_diffrn_orient_matrix_UB_11 -0.0455874000
_diffrn_orient_matrix_UB_12 0.0574572000
_diffrn_orient_matrix_UB_13 -0.0294834000
_diffrn_orient_matrix_UB_21 0.0577842000
_diffrn_orient_matrix_UB_22 0.0433645000
_diffrn_orient_matrix_UB_23 -0.0196965000
_diffrn_orient_matrix_UB_31 -0.0018893000
_diffrn_orient_matrix_UB_32 -0.0733917000
_diffrn_orient_matrix_UB_33 -0.0347554000
_diffrn_radiation_monochromator mirror
_diffrn_radiation_probe x-ray
_diffrn_radiation_type CuK\a
_diffrn_radiation_wavelength 1.54184
_diffrn_reflns_av_R_equivalents 0.0319
_diffrn_reflns_av_unetI/netI 0.0438
_diffrn_reflns_Laue_measured_fraction_full 0.992
_diffrn_reflns_Laue_measured_fraction_max 0.992
_diffrn_reflns_limit_h_max 25
_diffrn_reflns_limit_h_min -24
_diffrn_reflns_limit_k_max 10
_diffrn_reflns_limit_k_min -17
_diffrn_reflns_limit_l_max 36
_diffrn_reflns_limit_l_min -37
_diffrn_reflns_number 33778
_diffrn_reflns_point_group_measured_fraction_full 0.992
_diffrn_reflns_point_group_measured_fraction_max 0.992
_diffrn_reflns_theta_full 67.080
_diffrn_reflns_theta_max 67.080
_diffrn_reflns_theta_min 3.667
_diffrn_source 'micro-focus sealed X-ray tube'
_diffrn_source_type 'SuperNova (Cu) X-ray Source'
_exptl_absorpt_coefficient_mu 9.206
_exptl_absorpt_correction_T_max 0.827
_exptl_absorpt_correction_T_min 0.553
_exptl_absorpt_correction_type gaussian
_exptl_absorpt_process_details
;
CrysAlisPro 1.171.38.43 (Rigaku Oxford Diffraction, 2015)
Numerical absorption correction based on gaussian integration over
			a multifaceted crystal model
Empirical absorption correction using spherical harmonics,
 implemented in SCALE3 ABSPACK scaling algorithm.
;
_exptl_crystal_colour 'clear yellow'
_exptl_crystal_colour_lustre clear
_exptl_crystal_colour_primary yellow
_exptl_crystal_density_diffrn 1.402
_exptl_crystal_description plate
_exptl_crystal_F_000 4104
_exptl_crystal_recrystallization_method 'MeOH evaporation'
_exptl_crystal_size_max 0.072
_exptl_crystal_size_mid 0.05
_exptl_crystal_size_min 0.021
_refine_diff_density_max 3.321
_refine_diff_density_min -1.577
_refine_diff_density_rms 0.136
_refine_ls_extinction_method none
_refine_ls_goodness_of_fit_ref 1.047
_refine_ls_hydrogen_treatment constr
_refine_ls_matrix_type full
_refine_ls_number_parameters 973
_refine_ls_number_reflns 17287
_refine_ls_number_restraints 0
_refine_ls_restrained_S_all 1.047
_refine_ls_R_factor_all 0.0494
_refine_ls_R_factor_gt 0.0412
_refine_ls_shift/su_max 0.001
_refine_ls_shift/su_mean 0.000
_refine_ls_structure_factor_coef Fsqd
_refine_ls_weighting_details 'w=1/[\s^2^(Fo^2^)+(0.0493P)^2^+29.3123P] where P=(Fo^2^+2Fc^2^)/3'
_refine_ls_weighting_scheme calc
_refine_ls_wR_factor_gt 0.0993
_refine_ls_wR_factor_ref 0.1028
_reflns_Friedel_coverage 0.000
_reflns_number_gt 14835
_reflns_number_total 17287
_reflns_threshold_expression 'I > 2\s(I)'
_cod_data_source_file c6cc07109k2.cif
_cod_data_source_block sbd1622
_cod_original_cell_volume 9756.4(4)
_cod_database_code 7125140
_chemical_oxdiff_formula 'C86.75 H125 Cl3 Ir3 N12 O2.75 Si3'
_chemical_oxdiff_usercomment 'Alexandra Si-pmd-IMes'
_shelx_space_group_comment
;
The symmetry employed for this shelxl refinement is uniquely defined
by the following loop, which should always be used as a source of
symmetry information in preference to the above space-group names.
They are only intended as comments.
;
_reflns_odcompleteness_completeness 99.15
_reflns_odcompleteness_iscentric 1
_reflns_odcompleteness_theta 66.97
_olex2_refinement_description
;
1. Fixed Uiso
 At 1.2 times of:
  All C(H) groups
 At 1.5 times of:
  All C(H,H,H) groups, All Ir(H,H) groups
2.a Riding coordinates:
 Ir1(H,HA), Ir2(HB,HC), Ir3(HD,HE)
2.b Aromatic/amide H refined with riding coordinates:
 C2(H2), C3(H3), C6(H6), C8(H8), C15(H15), C17(H17), C22(H22), C23(H23),
 C25(H25), C30(H30), C31(H31), C34(H34), C36(H36), C43(H43), C45(H45), C50(H50),
  C51(H51), C53(H53), C58(H58), C59(H59), C62(H62), C64(H64), C71(H71),
 C73(H73), C78(H78), C79(H79), C81(H81)
2.c Idealised Me refined as rotating group:
 C10(H10A,H10B,H10C), C11(H11A,H11B,H11C), C12(H12A,H12B,H12C), C19(H19A,H19B,
 H19C), C20(H20A,H20B,H20C), C21(H21A,H21B,H21C), C26(H26A,H26B,H26C), C27(H27A,
 H27B,H27C), C28(H28A,H28B,H28C), C38(H38A,H38B,H38C), C39(H39A,H39B,H39C),
 C40(H40A,H40B,H40C), C47(H47A,H47B,H47C), C48(H48A,H48B,H48C), C49(H49A,H49B,
 H49C), C54(H54A,H54B,H54C), C55(H55A,H55B,H55C), C56(H56A,H56B,H56C), C66(H66A,
 H66B,H66C), C67(H67A,H67B,H67C), C68(H68A,H68B,H68C), C75(H75A,H75B,H75C),
 C76(H76A,H76B,H76C), C77(H77A,H77B,H77C), C82(H82A,H82B,H82C), C83(H83A,H83B,
 H83C), C84(H84A,H84B,H84C)
;
_shelx_shelxl_version_number 2014/7
_olex2_date_sample_data_collection 2016-06-06
_olex2_date_sample_submission 2016-05-24
_olex2_exptl_crystal_mounting_method '200/mm micromount'
_olex2_submission_original_sample_id Si-pmd-IMes
_olex2_submission_special_instructions 'No special instructions were received'
_oxdiff_exptl_absorpt_empirical_details
;
Empirical correction (ABSPACK) includes:
- Absorption correction using spherical harmonics
- Frame scaling
;
_oxdiff_exptl_absorpt_empirical_full_max 1.777
_oxdiff_exptl_absorpt_empirical_full_min 0.713

loop_
_space_group_symop_operation_xyz
'x, y, z'
'-x, y+1/2, -z+1/2'
'-x, -y, -z'
'x, -y-1/2, z-1/2'

loop_
_atom_site_label
_atom_site_type_symbol
_atom_site_fract_x
_atom_site_fract_y
_atom_site_fract_z
_atom_site_U_iso_or_equiv
_atom_site_adp_type
_atom_site_occupancy
_atom_site_site_symmetry_order
_atom_site_calc_flag
_atom_site_refinement_flags_posn
C1 C 0.2113(3) 0.4274(4) 0.39853(16) 0.0184(11) Uani 1 1 d .
C2 C 0.1659(3) 0.5649(4) 0.40436(19) 0.0306(14) Uani 1 1 d .
H2 H 0.1395 0.6105 0.4130 0.037 Uiso 1 1 calc R
C3 C 0.2131(3) 0.5730(4) 0.37820(19) 0.0299(14) Uani 1 1 d .
H3 H 0.2259 0.6253 0.3652 0.036 Uiso 1 1 calc R
C4 C 0.1143(3) 0.4425(4) 0.44153(19) 0.0290(14) Uani 1 1 d .
C5 C 0.0576(3) 0.4117(4) 0.4209(2) 0.0319(14) Uani 1 1 d .
C6 C 0.0086(3) 0.3806(4) 0.4454(2) 0.0404(17) Uani 1 1 d .
H6 H -0.0291 0.3591 0.4315 0.049 Uiso 1 1 calc R
C7 C 0.0158(4) 0.3816(5) 0.4898(2) 0.0433(19) Uani 1 1 d .
C8 C 0.0720(4) 0.4154(5) 0.5093(2) 0.044(2) Uani 1 1 d .
H8 H 0.0765 0.4177 0.5392 0.053 Uiso 1 1 calc R
C9 C 0.1225(4) 0.4465(4) 0.4864(2) 0.0372(16) Uani 1 1 d .
C10 C 0.0492(3) 0.4098(5) 0.3722(2) 0.0387(16) Uani 1 1 d .
H10A H 0.0537 0.4691 0.3612 0.058 Uiso 1 1 calc GR
H10B H 0.0076 0.3873 0.3633 0.058 Uiso 1 1 calc GR
H10C H 0.0811 0.3717 0.3613 0.058 Uiso 1 1 calc GR
C11 C -0.0348(5) 0.3484(6) 0.5170(3) 0.068(3) Uani 1 1 d .
H11A H -0.0261 0.2875 0.5250 0.102 Uiso 1 1 calc GR
H11B H -0.0756 0.3521 0.5011 0.102 Uiso 1 1 calc GR
H11C H -0.0353 0.3844 0.5426 0.102 Uiso 1 1 calc GR
C12 C 0.1826(4) 0.4844(6) 0.5073(2) 0.050(2) Uani 1 1 d .
H12A H 0.2171 0.4435 0.5041 0.075 Uiso 1 1 calc GR
H12B H 0.1777 0.4940 0.5374 0.075 Uiso 1 1 calc GR
H12C H 0.1918 0.5402 0.4939 0.075 Uiso 1 1 calc GR
C13 C 0.2877(3) 0.4731(4) 0.34461(19) 0.0280(13) Uani 1 1 d .
C14 C 0.2688(3) 0.4428(4) 0.3031(2) 0.0347(15) Uani 1 1 d .
C15 C 0.3157(4) 0.4302(5) 0.2749(2) 0.0426(17) Uani 1 1 d .
H15 H 0.3044 0.4076 0.2475 0.051 Uiso 1 1 calc R
C16 C 0.3796(4) 0.4506(6) 0.2861(3) 0.055(2) Uani 1 1 d .
C17 C 0.3959(3) 0.4812(5) 0.3271(3) 0.0468(18) Uani 1 1 d .
H17 H 0.4384 0.4948 0.3348 0.056 Uiso 1 1 calc R
C18 C 0.3510(3) 0.4924(5) 0.3576(2) 0.0358(15) Uani 1 1 d .
C19 C 0.2002(3) 0.4237(5) 0.2897(2) 0.0403(17) Uani 1 1 d .
H19A H 0.1842 0.3796 0.3086 0.060 Uiso 1 1 calc GR
H19B H 0.1968 0.4016 0.2607 0.060 Uiso 1 1 calc GR
H19C H 0.1757 0.4775 0.2913 0.060 Uiso 1 1 calc GR
C20 C 0.4292(5) 0.4359(8) 0.2540(3) 0.078(3) Uani 1 1 d .
H20A H 0.4644 0.4758 0.2603 0.118 Uiso 1 1 calc GR
H20B H 0.4107 0.4473 0.2254 0.118 Uiso 1 1 calc GR
H20C H 0.4440 0.3753 0.2559 0.118 Uiso 1 1 calc GR
C21 C 0.3706(4) 0.5217(5) 0.4027(2) 0.0442(17) Uani 1 1 d .
H21A H 0.3472 0.5743 0.4094 0.066 Uiso 1 1 calc GR
H21B H 0.4155 0.5345 0.4051 0.066 Uiso 1 1 calc GR
H21C H 0.3616 0.4749 0.4225 0.066 Uiso 1 1 calc GR
C22 C 0.2909(3) 0.2335(4) 0.32694(17) 0.0231(12) Uani 1 1 d .
H22 H 0.2480 0.2326 0.3172 0.028 Uiso 1 1 calc R
C23 C 0.3693(3) 0.2751(4) 0.37809(19) 0.0256(12) Uani 1 1 d .
H23 H 0.3814 0.3035 0.4040 0.031 Uiso 1 1 calc R
C24 C 0.4169(3) 0.2370(4) 0.35515(19) 0.0280(13) Uani 1 1 d .
C25 C 0.3945(3) 0.1957(4) 0.31589(18) 0.0246(12) Uani 1 1 d .
H25 H 0.4237 0.1682 0.2991 0.029 Uiso 1 1 calc R
C26 C 0.5049(4) 0.1890(9) 0.4318(3) 0.088(4) Uani 1 1 d .
H26A H 0.4725 0.2161 0.4478 0.132 Uiso 1 1 calc GR
H26B H 0.5461 0.1994 0.4464 0.132 Uiso 1 1 calc GR
H26C H 0.4973 0.1259 0.4295 0.132 Uiso 1 1 calc GR
C27 C 0.5289(4) 0.3571(6) 0.3818(3) 0.065(3) Uani 1 1 d .
H27A H 0.5299 0.3826 0.3536 0.097 Uiso 1 1 calc GR
H27B H 0.5708 0.3597 0.3963 0.097 Uiso 1 1 calc GR
H27C H 0.4996 0.3901 0.3980 0.097 Uiso 1 1 calc GR
C28 C 0.5514(3) 0.1751(5) 0.3403(3) 0.0473(19) Uani 1 1 d .
H28A H 0.5369 0.1143 0.3386 0.071 Uiso 1 1 calc GR
H28B H 0.5953 0.1765 0.3511 0.071 Uiso 1 1 calc GR
H28C H 0.5472 0.2015 0.3121 0.071 Uiso 1 1 calc GR
C29 C 0.2618(3) 0.1031(4) 0.18392(17) 0.0224(12) Uani 1 1 d .
C30 C 0.2330(3) 0.1090(5) 0.1118(2) 0.0374(16) Uani 1 1 d .
H30 H 0.2266 0.1312 0.0839 0.045 Uiso 1 1 calc R
C31 C 0.2205(3) 0.0259(5) 0.12448(19) 0.0362(15) Uani 1 1 d .
H31 H 0.2037 -0.0205 0.1073 0.043 Uiso 1 1 calc R
C32 C 0.2650(3) 0.2515(4) 0.14738(16) 0.0250(13) Uani 1 1 d .
C33 C 0.2149(3) 0.3028(4) 0.16065(18) 0.0272(13) Uani 1 1 d .
C34 C 0.2210(3) 0.3946(5) 0.1615(2) 0.0341(15) Uani 1 1 d .
H34 H 0.1873 0.4296 0.1696 0.041 Uiso 1 1 calc R
C35 C 0.2772(4) 0.4352(5) 0.1504(2) 0.0390(16) Uani 1 1 d .
C36 C 0.3256(3) 0.3829(5) 0.1359(2) 0.0380(16) Uani 1 1 d .
H36 H 0.3623 0.4102 0.1273 0.046 Uiso 1 1 calc R
C37 C 0.3202(3) 0.2901(4) 0.1340(2) 0.0326(14) Uani 1 1 d .
C38 C 0.1551(3) 0.2587(5) 0.1748(2) 0.0346(15) Uani 1 1 d .
H38A H 0.1381 0.2189 0.1527 0.052 Uiso 1 1 calc GR
H38B H 0.1239 0.3036 0.1800 0.052 Uiso 1 1 calc GR
H38C H 0.1652 0.2256 0.2009 0.052 Uiso 1 1 calc GR
C39 C 0.2847(5) 0.5362(5) 0.1547(3) 0.057(2) Uani 1 1 d .
H39A H 0.2450 0.5647 0.1457 0.085 Uiso 1 1 calc GR
H39B H 0.3173 0.5563 0.1368 0.085 Uiso 1 1 calc GR
H39C H 0.2966 0.5513 0.1842 0.085 Uiso 1 1 calc GR
C40 C 0.3737(3) 0.2330(5) 0.1194(2) 0.0428(17) Uani 1 1 d .
H40A H 0.3919 0.1988 0.1434 0.064 Uiso 1 1 calc GR
H40B H 0.4059 0.2706 0.1086 0.064 Uiso 1 1 calc GR
H40C H 0.3573 0.1933 0.0971 0.064 Uiso 1 1 calc GR
C41 C 0.2246(3) -0.0546(4) 0.19362(19) 0.0299(14) Uani 1 1 d .
C42 C 0.1653(3) -0.0627(4) 0.21108(19) 0.0323(14) Uani 1 1 d .
C43 C 0.1535(4) -0.1397(5) 0.2344(2) 0.0381(16) Uani 1 1 d .
H43 H 0.1143 -0.1464 0.2462 0.046 Uiso 1 1 calc R
C44 C 0.1993(4) -0.2069(5) 0.2403(2) 0.0422(17) Uani 1 1 d .
C45 C 0.2564(4) -0.1977(5) 0.2213(2) 0.0411(17) Uani 1 1 d .
H45 H 0.2862 -0.2436 0.2244 0.049 Uiso 1 1 calc R
C46 C 0.2712(3) -0.1219(4) 0.1976(2) 0.0354(15) Uani 1 1 d .
C47 C 0.1162(3) 0.0094(5) 0.2065(2) 0.0408(16) Uani 1 1 d .
H47A H 0.1334 0.0634 0.2194 0.061 Uiso 1 1 calc GR
H47B H 0.0792 -0.0083 0.2208 0.061 Uiso 1 1 calc GR
H47C H 0.1045 0.0195 0.1765 0.061 Uiso 1 1 calc GR
C48 C 0.1853(5) -0.2876(5) 0.2680(3) 0.057(2) Uani 1 1 d .
H48A H 0.1809 -0.2686 0.2971 0.085 Uiso 1 1 calc GR
H48B H 0.2199 -0.3295 0.2675 0.085 Uiso 1 1 calc GR
H48C H 0.1464 -0.3155 0.2568 0.085 Uiso 1 1 calc GR
C49 C 0.3328(4) -0.1131(5) 0.1772(2) 0.0450(18) Uani 1 1 d .
H49A H 0.3246 -0.1095 0.1464 0.068 Uiso 1 1 calc GR
H49B H 0.3591 -0.1641 0.1843 0.068 Uiso 1 1 calc GR
H49C H 0.3543 -0.0599 0.1875 0.068 Uiso 1 1 calc GR
C50 C 0.2407(3) -0.0026(4) 0.29999(17) 0.0219(12) Uani 1 1 d .
H50 H 0.2052 0.0334 0.2938 0.026 Uiso 1 1 calc R
C51 C 0.3428(3) -0.0390(4) 0.28748(18) 0.0248(12) Uani 1 1 d .
H51 H 0.3793 -0.0289 0.2729 0.030 Uiso 1 1 calc R
C52 C 0.3437(3) -0.1070(4) 0.31754(19) 0.0291(13) Uani 1 1 d .
C53 C 0.2883(3) -0.1174(4) 0.33844(19) 0.0254(12) Uani 1 1 d .
H53 H 0.2868 -0.1617 0.3593 0.031 Uiso 1 1 calc R
C54 C 0.4834(3) -0.0952(6) 0.3449(3) 0.0474(19) Uani 1 1 d .
H54A H 0.4839 -0.0484 0.3238 0.071 Uiso 1 1 calc GR
H54B H 0.5238 -0.1255 0.3468 0.071 Uiso 1 1 calc GR
H54C H 0.4758 -0.0701 0.3724 0.071 Uiso 1 1 calc GR
C55 C 0.4371(4) -0.2330(5) 0.2784(3) 0.051(2) Uani 1 1 d .
H55A H 0.4038 -0.2747 0.2701 0.077 Uiso 1 1 calc GR
H55B H 0.4769 -0.2643 0.2831 0.077 Uiso 1 1 calc GR
H55C H 0.4404 -0.1896 0.2560 0.077 Uiso 1 1 calc GR
C56 C 0.4060(4) -0.2585(5) 0.3713(3) 0.053(2) Uani 1 1 d .
H56A H 0.3916 -0.2283 0.3960 0.079 Uiso 1 1 calc GR
H56B H 0.4454 -0.2888 0.3792 0.079 Uiso 1 1 calc GR
H56C H 0.3744 -0.3012 0.3609 0.079 Uiso 1 1 calc GR
C57 C 0.0671(3) -0.0821(3) 0.38889(16) 0.0178(11) Uani 1 1 d .
C58 C -0.0350(3) -0.1223(4) 0.39865(19) 0.0275(13) Uani 1 1 d .
H58 H -0.0755 -0.1468 0.3934 0.033 Uiso 1 1 calc R
C59 C -0.0135(3) -0.0795(4) 0.43431(19) 0.0265(13) Uani 1 1 d .
H59 H -0.0357 -0.0688 0.4586 0.032 Uiso 1 1 calc R
C60 C 0.0030(2) -0.1619(4) 0.32851(17) 0.0223(12) Uani 1 1 d .
C61 C -0.0193(3) -0.1065(4) 0.29431(18) 0.0244(12) Uani 1 1 d .
C62 C -0.0353(3) -0.1470(4) 0.25464(19) 0.0293(13) Uani 1 1 d .
H62 H -0.0494 -0.1116 0.2313 0.035 Uiso 1 1 calc R
C63 C -0.0308(3) -0.2383(4) 0.24905(19) 0.0301(14) Uani 1 1 d .
C64 C -0.0073(3) -0.2902(4) 0.2832(2) 0.0297(13) Uani 1 1 d .
H64 H -0.0025 -0.3513 0.2791 0.036 Uiso 1 1 calc R
C65 C 0.0097(3) -0.2534(4) 0.3237(2) 0.0281(13) Uani 1 1 d .
C66 C -0.0267(3) -0.0086(4) 0.3007(2) 0.0295(13) Uani 1 1 d .
H66A H -0.0528 0.0018 0.3243 0.044 Uiso 1 1 calc GR
H66B H -0.0466 0.0175 0.2749 0.044 Uiso 1 1 calc GR
H66C H 0.0145 0.0179 0.3070 0.044 Uiso 1 1 calc GR
C67 C -0.0517(4) -0.2803(5) 0.2059(2) 0.051(2) Uani 1 1 d .
H67A H -0.0869 -0.2471 0.1925 0.076 Uiso 1 1 calc GR
H67B H -0.0647 -0.3409 0.2103 0.076 Uiso 1 1 calc GR
H67C H -0.0168 -0.2795 0.1876 0.076 Uiso 1 1 calc GR
C68 C 0.0332(4) -0.3118(4) 0.3612(2) 0.0407(17) Uani 1 1 d .
H68A H 0.0706 -0.2855 0.3756 0.061 Uiso 1 1 calc GR
H68B H 0.0436 -0.3699 0.3507 0.061 Uiso 1 1 calc GR
H68C H 0.0005 -0.3171 0.3810 0.061 Uiso 1 1 calc GR
C69 C 0.0831(3) 0.0072(4) 0.45674(17) 0.0215(12) Uani 1 1 d .
C70 C 0.0747(3) 0.0987(4) 0.44911(17) 0.0234(12) Uani 1 1 d .
C71 C 0.1074(3) 0.1582(4) 0.47703(18) 0.0271(13) Uani 1 1 d .
H71 H 0.1019 0.2192 0.4726 0.032 Uiso 1 1 calc R
C72 C 0.1477(3) 0.1291(4) 0.51106(19) 0.0286(14) Uani 1 1 d .
C73 C 0.1532(3) 0.0387(5) 0.51857(18) 0.0285(14) Uani 1 1 d .
H73 H 0.1794 0.0194 0.5421 0.034 Uiso 1 1 calc R
C74 C 0.1211(3) -0.0254(4) 0.49227(18) 0.0248(12) Uani 1 1 d .
C75 C 0.0325(3) 0.1319(4) 0.41144(19) 0.0323(14) Uani 1 1 d .
H75A H -0.0104 0.1117 0.4141 0.048 Uiso 1 1 calc GR
H75B H 0.0477 0.1093 0.3852 0.048 Uiso 1 1 calc GR
H75C H 0.0332 0.1960 0.4110 0.048 Uiso 1 1 calc GR
C76 C 0.1852(3) 0.1964(5) 0.5396(2) 0.0419(18) Uani 1 1 d .
H76A H 0.2138 0.2290 0.5226 0.063 Uiso 1 1 calc GR
H76B H 0.2094 0.1654 0.5623 0.063 Uiso 1 1 calc GR
H76C H 0.1562 0.2371 0.5518 0.063 Uiso 1 1 calc GR
C77 C 0.1260(3) -0.1221(5) 0.5016(2) 0.0374(16) Uani 1 1 d .
H77A H 0.0860 -0.1434 0.5108 0.056 Uiso 1 1 calc GR
H77B H 0.1591 -0.1323 0.5240 0.056 Uiso 1 1 calc GR
H77C H 0.1359 -0.1535 0.4760 0.056 Uiso 1 1 calc GR
C78 C 0.2037(2) 0.1024(4) 0.40352(17) 0.0188(11) Uani 1 1 d .
H78 H 0.1713 0.1240 0.3843 0.023 Uiso 1 1 calc R
C79 C 0.2893(2) 0.1295(4) 0.45117(17) 0.0221(12) Uani 1 1 d .
H79 H 0.3179 0.1691 0.4652 0.027 Uiso 1 1 calc R
C80 C 0.2948(2) 0.0398(4) 0.46015(17) 0.0200(11) Uani 1 1 d .
C81 C 0.2516(3) -0.0158(4) 0.43837(17) 0.0209(11) Uani 1 1 d .
H81 H 0.2541 -0.0768 0.4439 0.025 Uiso 1 1 calc R
C82 C 0.3988(3) 0.0928(6) 0.5286(2) 0.0456(19) Uani 1 1 d .
H82A H 0.4195 0.1288 0.5083 0.068 Uiso 1 1 calc GR
H82B H 0.4298 0.0719 0.5505 0.068 Uiso 1 1 calc GR
H82C H 0.3671 0.1278 0.5417 0.068 Uiso 1 1 calc GR
C83 C 0.4160(4) -0.0690(6) 0.4692(3) 0.055(2) Uani 1 1 d .
H83A H 0.3942 -0.1190 0.4556 0.083 Uiso 1 1 calc GR
H83B H 0.4508 -0.0900 0.4883 0.083 Uiso 1 1 calc GR
H83C H 0.4323 -0.0312 0.4475 0.083 Uiso 1 1 calc GR
C84 C 0.3210(4) -0.0764(6) 0.5396(2) 0.049(2) Uani 1 1 d .
H84A H 0.2867 -0.0441 0.5512 0.073 Uiso 1 1 calc GR
H84B H 0.3518 -0.0927 0.5625 0.073 Uiso 1 1 calc GR
H84C H 0.3045 -0.1293 0.5253 0.073 Uiso 1 1 calc GR
Cl1 Cl 0.31021(7) 0.33941(10) 0.47038(4) 0.0298(3) Uani 1 1 d .
Cl2 Cl 0.40839(7) 0.10378(11) 0.22244(5) 0.0306(3) Uani 1 1 d .
Cl3 Cl 0.18982(6) -0.20986(9) 0.40223(4) 0.0251(3) Uani 1 1 d .
Ir1 Ir 0.23023(2) 0.29982(2) 0.40873(2) 0.01904(7) Uani 1 1 d .
H H 0.1706 0.3021 0.4405 0.029 Uiso 1 1 d R
HA H 0.1813 0.2668 0.3679 0.029 Uiso 1 1 d R
Ir2 Ir 0.29722(2) 0.13975(2) 0.24187(2) 0.02047(7) Uani 1 1 d .
HB H 0.2237 0.1614 0.2544 0.031 Uiso 1 1 d R
HC H 0.3031 0.2415 0.2222 0.031 Uiso 1 1 d R
Ir3 Ir 0.15015(2) -0.07300(2) 0.36290(2) 0.01741(6) Uani 1 1 d .
HD H 0.1123 -0.1290 0.3232 0.026 Uiso 1 1 d R
HE H 0.1284 0.0213 0.3387 0.026 Uiso 1 1 d R
N1 N 0.1636(2) 0.4758(3) 0.41635(15) 0.0252(10) Uani 1 1 d .
N2 N 0.2394(2) 0.4894(3) 0.37411(15) 0.0263(11) Uani 1 1 d .
N3 N 0.3069(2) 0.2733(3) 0.36489(14) 0.0205(10) Uani 1 1 d .
N4 N 0.3328(2) 0.1951(3) 0.30221(14) 0.0216(10) Uani 1 1 d .
N5 N 0.2573(2) 0.1565(3) 0.14790(14) 0.0229(10) Uani 1 1 d .
N6 N 0.2377(2) 0.0228(3) 0.16853(15) 0.0280(11) Uani 1 1 d .
N7 N 0.2916(2) 0.0134(3) 0.27826(14) 0.0198(9) Uani 1 1 d .
N8 N 0.2360(2) -0.0657(3) 0.32985(14) 0.0207(10) Uani 1 1 d .
N9 N 0.0130(2) -0.1239(3) 0.37089(15) 0.0219(10) Uani 1 1 d .
N10 N 0.0490(2) -0.0540(3) 0.42803(14) 0.0213(10) Uani 1 1 d .
N11 N 0.20537(19) 0.0142(3) 0.40908(14) 0.0183(9) Uani 1 1 d .
N12 N 0.2423(2) 0.1627(3) 0.42184(15) 0.0210(10) Uani 1 1 d .
Si1 Si 0.50252(8) 0.23860(15) 0.37708(6) 0.0379(4) Uani 1 1 d .
Si2 Si 0.41860(8) -0.17628(13) 0.32849(6) 0.0343(4) Uani 1 1 d .
Si3 Si 0.35973(8) -0.00485(13) 0.50021(5) 0.0303(4) Uani 1 1 d .

loop_
_atom_site_aniso_label
_atom_site_aniso_U_11
_atom_site_aniso_U_22
_atom_site_aniso_U_33
_atom_site_aniso_U_23
_atom_site_aniso_U_13
_atom_site_aniso_U_12
C1 0.026(3) 0.018(3) 0.012(2) -0.005(2) 0.004(2) -0.007(2)
C2 0.042(4) 0.024(3) 0.026(3) 0.004(2) 0.003(3) 0.006(3)
C3 0.042(4) 0.020(3) 0.027(3) 0.005(2) -0.001(3) 0.002(3)
C4 0.039(4) 0.023(3) 0.026(3) 0.004(2) 0.013(3) 0.011(3)
C5 0.038(4) 0.023(3) 0.036(3) 0.003(3) 0.012(3) 0.007(3)
C6 0.039(4) 0.023(3) 0.061(5) 0.000(3) 0.015(3) 0.004(3)
C7 0.058(5) 0.024(4) 0.051(4) 0.009(3) 0.031(4) 0.016(3)
C8 0.080(6) 0.030(4) 0.027(3) 0.009(3) 0.029(4) 0.024(4)
C9 0.052(4) 0.031(4) 0.030(3) -0.003(3) 0.011(3) 0.019(3)
C10 0.034(4) 0.042(4) 0.040(4) -0.002(3) -0.002(3) -0.002(3)
C11 0.083(7) 0.044(5) 0.083(6) 0.014(5) 0.055(6) 0.017(5)
C12 0.067(5) 0.057(5) 0.025(3) -0.003(3) 0.001(3) 0.021(4)
C13 0.033(3) 0.021(3) 0.031(3) 0.005(2) 0.007(3) -0.002(3)
C14 0.049(4) 0.025(3) 0.031(3) 0.008(3) 0.010(3) -0.004(3)
C15 0.059(5) 0.036(4) 0.034(4) 0.003(3) 0.015(3) 0.003(3)
C16 0.050(5) 0.063(6) 0.054(5) 0.015(4) 0.026(4) 0.013(4)
C17 0.032(4) 0.053(5) 0.056(5) 0.012(4) 0.003(3) -0.003(3)
C18 0.036(4) 0.032(4) 0.041(4) 0.009(3) 0.009(3) -0.008(3)
C19 0.047(4) 0.046(4) 0.028(3) 0.006(3) 0.000(3) -0.010(3)
C20 0.059(6) 0.108(9) 0.073(6) 0.009(6) 0.035(5) 0.013(6)
C21 0.042(4) 0.041(4) 0.048(4) 0.011(3) -0.004(3) -0.011(3)
C22 0.022(3) 0.027(3) 0.020(3) 0.006(2) 0.002(2) 0.004(2)
C23 0.025(3) 0.025(3) 0.025(3) -0.003(2) -0.004(2) -0.001(2)
C24 0.023(3) 0.034(3) 0.027(3) 0.007(3) -0.001(2) -0.001(3)
C25 0.017(3) 0.036(3) 0.021(3) 0.004(2) -0.001(2) 0.004(2)
C26 0.039(5) 0.162(12) 0.063(6) 0.040(7) -0.002(4) 0.017(6)
C27 0.032(4) 0.074(6) 0.088(7) -0.032(5) 0.003(4) -0.010(4)
C28 0.023(3) 0.048(5) 0.071(5) -0.002(4) 0.009(3) 0.004(3)
C29 0.022(3) 0.025(3) 0.020(3) 0.007(2) -0.001(2) 0.005(2)
C30 0.049(4) 0.038(4) 0.024(3) 0.003(3) -0.008(3) 0.001(3)
C31 0.051(4) 0.034(4) 0.022(3) 0.001(3) -0.005(3) 0.000(3)
C32 0.022(3) 0.040(4) 0.012(2) 0.006(2) -0.003(2) 0.003(3)
C33 0.028(3) 0.031(3) 0.022(3) 0.007(2) -0.001(2) 0.004(3)
C34 0.039(4) 0.037(4) 0.026(3) 0.007(3) 0.001(3) 0.011(3)
C35 0.049(4) 0.035(4) 0.032(3) 0.002(3) -0.002(3) -0.007(3)
C36 0.033(4) 0.049(4) 0.032(3) 0.007(3) 0.000(3) -0.009(3)
C37 0.034(3) 0.036(4) 0.027(3) 0.009(3) 0.002(3) -0.001(3)
C38 0.023(3) 0.041(4) 0.039(3) 0.014(3) -0.004(3) 0.013(3)
C39 0.076(6) 0.042(5) 0.053(5) 0.001(4) 0.012(4) -0.013(4)
C40 0.032(4) 0.050(4) 0.047(4) 0.014(4) 0.010(3) 0.000(3)
C41 0.041(4) 0.024(3) 0.024(3) 0.001(2) -0.003(3) -0.002(3)
C42 0.043(4) 0.030(4) 0.023(3) -0.002(3) -0.001(3) -0.003(3)
C43 0.046(4) 0.038(4) 0.030(3) -0.004(3) 0.004(3) -0.009(3)
C44 0.062(5) 0.033(4) 0.031(3) 0.004(3) 0.004(3) -0.007(3)
C45 0.052(4) 0.028(4) 0.042(4) 0.000(3) -0.003(3) 0.005(3)
C46 0.046(4) 0.030(4) 0.030(3) -0.001(3) 0.002(3) 0.002(3)
C47 0.036(4) 0.041(4) 0.045(4) -0.002(3) 0.001(3) 0.002(3)
C48 0.087(7) 0.032(4) 0.052(5) 0.011(4) 0.011(4) -0.007(4)
C49 0.046(4) 0.044(4) 0.045(4) 0.003(3) 0.007(3) 0.013(3)
C50 0.018(3) 0.027(3) 0.020(3) -0.001(2) -0.001(2) 0.001(2)
C51 0.022(3) 0.028(3) 0.025(3) 0.004(2) 0.007(2) 0.007(2)
C52 0.026(3) 0.033(3) 0.029(3) 0.006(3) 0.007(2) 0.006(3)
C53 0.020(3) 0.027(3) 0.030(3) 0.004(2) 0.008(2) 0.005(2)
C54 0.025(3) 0.064(5) 0.054(4) 0.010(4) 0.001(3) -0.001(3)
C55 0.049(5) 0.044(4) 0.062(5) -0.002(4) 0.015(4) 0.020(4)
C56 0.055(5) 0.038(4) 0.067(5) 0.027(4) 0.007(4) 0.017(4)
C57 0.024(3) 0.011(3) 0.019(3) 0.003(2) 0.001(2) 0.001(2)
C58 0.016(3) 0.035(4) 0.033(3) -0.007(3) 0.008(2) -0.008(2)
C59 0.017(3) 0.039(4) 0.025(3) -0.003(3) 0.013(2) -0.004(2)
C60 0.013(2) 0.032(3) 0.021(3) -0.006(2) 0.000(2) -0.005(2)
C61 0.019(3) 0.031(3) 0.024(3) 0.001(2) -0.001(2) 0.001(2)
C62 0.029(3) 0.035(4) 0.023(3) 0.001(3) -0.006(2) -0.001(3)
C63 0.028(3) 0.035(4) 0.027(3) -0.008(3) -0.004(2) 0.003(3)
C64 0.033(3) 0.021(3) 0.035(3) -0.007(3) -0.002(3) 0.003(3)
C65 0.021(3) 0.029(3) 0.033(3) -0.001(3) -0.005(2) -0.001(2)
C66 0.028(3) 0.026(3) 0.032(3) 0.003(3) -0.009(3) -0.002(3)
C67 0.071(5) 0.047(5) 0.032(4) -0.011(3) -0.013(4) 0.004(4)
C68 0.047(4) 0.026(4) 0.046(4) 0.001(3) -0.017(3) -0.001(3)
C69 0.018(3) 0.028(3) 0.019(3) -0.005(2) 0.003(2) -0.004(2)
C70 0.027(3) 0.024(3) 0.019(3) 0.000(2) 0.004(2) -0.002(2)
C71 0.032(3) 0.027(3) 0.023(3) -0.004(2) 0.012(2) -0.008(3)
C72 0.020(3) 0.043(4) 0.024(3) -0.011(3) 0.007(2) -0.011(3)
C73 0.015(3) 0.055(4) 0.016(3) -0.004(3) 0.001(2) 0.001(3)
C74 0.016(3) 0.038(4) 0.021(3) -0.005(2) 0.004(2) 0.001(2)
C75 0.039(4) 0.033(4) 0.025(3) 0.002(3) -0.001(3) 0.006(3)
C76 0.034(4) 0.058(5) 0.034(4) -0.017(3) 0.004(3) -0.017(3)
C77 0.046(4) 0.039(4) 0.029(3) 0.002(3) 0.006(3) 0.009(3)
C78 0.015(2) 0.022(3) 0.019(2) 0.000(2) -0.002(2) 0.003(2)
C79 0.015(3) 0.029(3) 0.022(3) -0.001(2) -0.001(2) -0.002(2)
C80 0.011(2) 0.028(3) 0.021(3) 0.002(2) 0.002(2) 0.003(2)
C81 0.020(3) 0.021(3) 0.023(3) 0.004(2) 0.005(2) 0.002(2)
C82 0.029(3) 0.071(5) 0.034(4) 0.000(4) -0.016(3) -0.008(4)
C83 0.046(4) 0.075(6) 0.045(4) 0.003(4) 0.002(4) 0.031(4)
C84 0.044(4) 0.062(5) 0.040(4) 0.019(4) -0.005(3) 0.013(4)
Cl1 0.0346(7) 0.0293(8) 0.0245(7) -0.0026(6) -0.0059(6) -0.0057(6)
Cl2 0.0236(7) 0.0397(8) 0.0293(7) 0.0037(6) 0.0080(6) 0.0038(6)
Cl3 0.0252(7) 0.0194(7) 0.0312(7) 0.0024(5) 0.0060(5) 0.0017(5)
Ir1 0.02003(12) 0.01728(12) 0.01970(12) -0.00027(9) 0.00078(9) 0.00049(9)
Ir2 0.01965(12) 0.02489(13) 0.01694(11) 0.00336(9) 0.00190(9) 0.00415(9)
Ir3 0.01422(11) 0.01923(13) 0.01897(11) -0.00047(9) 0.00258(8) -0.00087(9)
N1 0.034(3) 0.020(3) 0.022(2) 0.0000(19) 0.003(2) 0.005(2)
N2 0.028(3) 0.024(3) 0.028(2) 0.003(2) 0.004(2) -0.001(2)
N3 0.021(2) 0.023(2) 0.018(2) 0.0015(19) 0.0018(18) -0.0019(19)
N4 0.020(2) 0.026(3) 0.019(2) 0.0082(19) -0.0005(18) 0.0047(19)
N5 0.023(2) 0.029(3) 0.015(2) 0.0022(19) -0.0041(18) 0.006(2)
N6 0.036(3) 0.028(3) 0.020(2) 0.002(2) -0.001(2) 0.000(2)
N7 0.019(2) 0.023(2) 0.018(2) 0.0045(19) 0.0047(18) 0.0049(19)
N8 0.021(2) 0.020(2) 0.022(2) 0.0021(19) 0.0058(18) 0.0034(19)
N9 0.019(2) 0.025(3) 0.021(2) -0.0065(19) 0.0011(18) -0.0015(19)
N10 0.018(2) 0.025(3) 0.021(2) -0.0029(19) 0.0031(18) -0.0057(19)
N11 0.009(2) 0.026(3) 0.020(2) -0.0037(19) -0.0050(16) -0.0010(18)
N12 0.022(2) 0.016(2) 0.026(2) -0.0081(19) 0.0076(19) -0.0025(19)
Si1 0.0195(8) 0.0617(13) 0.0321(9) 0.0055(9) -0.0001(7) 0.0018(8)
Si2 0.0259(8) 0.0361(10) 0.0421(10) 0.0126(8) 0.0099(7) 0.0115(8)
Si3 0.0193(8) 0.0451(11) 0.0257(8) 0.0050(7) -0.0034(6) 0.0064(7)

loop_
_atom_type_symbol
_atom_type_description
_atom_type_scat_dispersion_real
_atom_type_scat_dispersion_imag
_atom_type_scat_source
C C 0.0181 0.0091 'International Tables Vol C Tables 4.2.6.8 and 6.1.1.4'
H H 0.0000 0.0000 'International Tables Vol C Tables 4.2.6.8 and 6.1.1.4'
Cl Cl 0.3639 0.7018 'International Tables Vol C Tables 4.2.6.8 and 6.1.1.4'
Ir Ir -4.7710 6.5667 'International Tables Vol C Tables 4.2.6.8 and 6.1.1.4'
N N 0.0311 0.0180 'International Tables Vol C Tables 4.2.6.8 and 6.1.1.4'
Si Si 0.2541 0.3302 'International Tables Vol C Tables 4.2.6.8 and 6.1.1.4'

loop_
_exptl_crystal_face_index_h
_exptl_crystal_face_index_k
_exptl_crystal_face_index_l
_exptl_crystal_face_perp_dist
1 0 0 0.0110
0 1 0 0.0383
-1 0 0 0.0100
0 -1 0 0.0333
0 0 1 0.0251
0 0 -1 0.0251

loop_
_geom_angle_atom_site_label_1
_geom_angle_atom_site_label_2
_geom_angle_atom_site_label_3
_geom_angle
N1 C1 Ir1 125.8(4)
N2 C1 Ir1 131.3(4)
N2 C1 N1 102.8(5)
C3 C2 H2 126.5
C3 C2 N1 107.1(5)
N1 C2 H2 126.5
C2 C3 H3 126.5
C2 C3 N2 107.1(5)
N2 C3 H3 126.5
C5 C4 C9 121.1(6)
C5 C4 N1 119.4(5)
C9 C4 N1 119.4(6)
C4 C5 C6 119.7(6)
C4 C5 C10 120.2(6)
C6 C5 C10 120.0(6)
C5 C6 H6 119.7
C7 C6 C5 120.6(7)
C7 C6 H6 119.7
C6 C7 C8 118.1(6)
C6 C7 C11 122.3(8)
C8 C7 C11 119.6(8)
C7 C8 H8 118.2
C7 C8 C9 123.6(6)
C9 C8 H8 118.2
C4 C9 C8 116.8(7)
C4 C9 C12 119.5(6)
C8 C9 C12 123.7(6)
C5 C10 H10A 109.5
C5 C10 H10B 109.5
C5 C10 H10C 109.5
H10A C10 H10B 109.5
H10A C10 H10C 109.5
H10B C10 H10C 109.5
C7 C11 H11A 109.5
C7 C11 H11B 109.5
C7 C11 H11C 109.5
H11A C11 H11B 109.5
H11A C11 H11C 109.5
H11B C11 H11C 109.5
C9 C12 H12A 109.5
C9 C12 H12B 109.5
C9 C12 H12C 109.5
H12A C12 H12B 109.5
H12A C12 H12C 109.5
H12B C12 H12C 109.5
C14 C13 N2 118.5(6)
C18 C13 C14 122.5(6)
C18 C13 N2 118.9(6)
C13 C14 C19 121.5(6)
C15 C14 C13 117.7(7)
C15 C14 C19 120.8(6)
C14 C15 H15 119.0
C14 C15 C16 121.9(7)
C16 C15 H15 119.0
C15 C16 C20 120.0(8)
C17 C16 C15 118.3(7)
C17 C16 C20 121.6(8)
C16 C17 H17 118.8
C16 C17 C18 122.4(7)
C18 C17 H17 118.8
C13 C18 C17 117.1(6)
C13 C18 C21 121.6(6)
C17 C18 C21 121.3(7)
C14 C19 H19A 109.5
C14 C19 H19B 109.5
C14 C19 H19C 109.5
H19A C19 H19B 109.5
H19A C19 H19C 109.5
H19B C19 H19C 109.5
C16 C20 H20A 109.5
C16 C20 H20B 109.5
C16 C20 H20C 109.5
H20A C20 H20B 109.5
H20A C20 H20C 109.5
H20B C20 H20C 109.5
C18 C21 H21A 109.5
C18 C21 H21B 109.5
C18 C21 H21C 109.5
H21A C21 H21B 109.5
H21A C21 H21C 109.5
H21B C21 H21C 109.5
N3 C22 H22 117.9
N4 C22 H22 117.9
N4 C22 N3 124.3(5)
C24 C23 H23 118.2
N3 C23 H23 118.2
N3 C23 C24 123.7(5)
C23 C24 C25 114.5(5)
C23 C24 Si1 120.8(5)
C25 C24 Si1 124.6(5)
C24 C25 H25 118.9
N4 C25 C24 122.1(5)
N4 C25 H25 118.9
H26A C26 H26B 109.5
H26A C26 H26C 109.5
H26B C26 H26C 109.5
Si1 C26 H26A 109.5
Si1 C26 H26B 109.5
Si1 C26 H26C 109.5
H27A C27 H27B 109.5
H27A C27 H27C 109.5
H27B C27 H27C 109.5
Si1 C27 H27A 109.5
Si1 C27 H27B 109.5
Si1 C27 H27C 109.5
H28A C28 H28B 109.5
H28A C28 H28C 109.5
H28B C28 H28C 109.5
Si1 C28 H28A 109.5
Si1 C28 H28B 109.5
Si1 C28 H28C 109.5
N5 C29 Ir2 125.5(4)
N5 C29 N6 102.9(5)
N6 C29 Ir2 131.6(4)
C31 C30 H30 126.1
C31 C30 N5 107.8(5)
N5 C30 H30 126.1
C30 C31 H31 126.9
C30 C31 N6 106.2(6)
N6 C31 H31 126.9
C33 C32 N5 117.2(5)
C37 C32 C33 121.8(6)
C37 C32 N5 121.0(5)
C32 C33 C38 120.6(6)
C34 C33 C32 119.0(6)
C34 C33 C38 120.4(6)
C33 C34 H34 119.7
C33 C34 C35 120.5(6)
C35 C34 H34 119.7
C34 C35 C39 119.7(7)
C36 C35 C34 119.3(6)
C36 C35 C39 121.1(7)
C35 C36 H36 119.4
C35 C36 C37 121.3(6)
C37 C36 H36 119.4
C32 C37 C36 117.9(6)
C32 C37 C40 120.8(6)
C36 C37 C40 121.2(6)
C33 C38 H38A 109.5
C33 C38 H38B 109.5
C33 C38 H38C 109.5
H38A C38 H38B 109.5
H38A C38 H38C 109.5
H38B C38 H38C 109.5
C35 C39 H39A 109.5
C35 C39 H39B 109.5
C35 C39 H39C 109.5
H39A C39 H39B 109.5
H39A C39 H39C 109.5
H39B C39 H39C 109.5
C37 C40 H40A 109.5
C37 C40 H40B 109.5
C37 C40 H40C 109.5
H40A C40 H40B 109.5
H40A C40 H40C 109.5
H40B C40 H40C 109.5
C42 C41 C46 122.4(6)
C42 C41 N6 119.5(6)
C46 C41 N6 118.0(6)
C41 C42 C47 121.9(6)
C43 C42 C41 118.1(6)
C43 C42 C47 120.0(6)
C42 C43 H43 119.4
C42 C43 C44 121.2(7)
C44 C43 H43 119.4
C43 C44 C48 119.2(7)
C45 C44 C43 118.9(6)
C45 C44 C48 121.9(7)
C44 C45 H45 118.7
C44 C45 C46 122.6(7)
C46 C45 H45 118.7
C41 C46 C49 121.2(6)
C45 C46 C41 116.7(6)
C45 C46 C49 122.0(7)
C42 C47 H47A 109.5
C42 C47 H47B 109.5
C42 C47 H47C 109.5
H47A C47 H47B 109.5
H47A C47 H47C 109.5
H47B C47 H47C 109.5
C44 C48 H48A 109.5
C44 C48 H48B 109.5
C44 C48 H48C 109.5
H48A C48 H48B 109.5
H48A C48 H48C 109.5
H48B C48 H48C 109.5
C46 C49 H49A 109.5
C46 C49 H49B 109.5
C46 C49 H49C 109.5
H49A C49 H49B 109.5
H49A C49 H49C 109.5
H49B C49 H49C 109.5
N7 C50 H50 117.1
N7 C50 N8 125.9(5)
N8 C50 H50 117.1
C52 C51 H51 118.4
N7 C51 H51 118.4
N7 C51 C52 123.1(5)
C51 C52 C53 115.5(5)
C51 C52 Si2 119.7(4)
C53 C52 Si2 124.8(5)
C52 C53 H53 118.6
N8 C53 C52 122.7(5)
N8 C53 H53 118.6
H54A C54 H54B 109.5
H54A C54 H54C 109.5
H54B C54 H54C 109.5
Si2 C54 H54A 109.5
Si2 C54 H54B 109.5
Si2 C54 H54C 109.5
H55A C55 H55B 109.5
H55A C55 H55C 109.5
H55B C55 H55C 109.5
Si2 C55 H55A 109.5
Si2 C55 H55B 109.5
Si2 C55 H55C 109.5
H56A C56 H56B 109.5
H56A C56 H56C 109.5
H56B C56 H56C 109.5
Si2 C56 H56A 109.5
Si2 C56 H56B 109.5
Si2 C56 H56C 109.5
N9 C57 Ir3 126.1(4)
N10 C57 Ir3 130.8(4)
N10 C57 N9 103.1(4)
C59 C58 H58 125.9
C59 C58 N9 108.2(5)
N9 C58 H58 125.9
C58 C59 H59 126.8
C58 C59 N10 106.3(5)
N10 C59 H59 126.8
C61 C60 N9 118.7(5)
C65 C60 C61 122.3(5)
C65 C60 N9 118.7(5)
C60 C61 C66 120.9(5)
C62 C61 C60 117.3(6)
C62 C61 C66 121.7(5)
C61 C62 H62 119.1
C63 C62 C61 121.8(6)
C63 C62 H62 119.1
C62 C63 C67 120.2(6)
C64 C63 C62 119.0(5)
C64 C63 C67 120.8(6)
C63 C64 H64 119.1
C63 C64 C65 121.8(6)
C65 C64 H64 119.1
C60 C65 C64 117.7(6)
C60 C65 C68 121.3(5)
C64 C65 C68 121.0(6)
C61 C66 H66A 109.5
C61 C66 H66B 109.5
C61 C66 H66C 109.5
H66A C66 H66B 109.5
H66A C66 H66C 109.5
H66B C66 H66C 109.5
C63 C67 H67A 109.5
C63 C67 H67B 109.5
C63 C67 H67C 109.5
H67A C67 H67B 109.5
H67A C67 H67C 109.5
H67B C67 H67C 109.5
C65 C68 H68A 109.5
C65 C68 H68B 109.5
C65 C68 H68C 109.5
H68A C68 H68B 109.5
H68A C68 H68C 109.5
H68B C68 H68C 109.5
C70 C69 C74 122.1(5)
C70 C69 N10 117.9(5)
C74 C69 N10 119.9(5)
C69 C70 C75 121.1(5)
C71 C70 C69 118.1(5)
C71 C70 C75 120.8(6)
C70 C71 H71 119.1
C72 C71 C70 121.7(6)
C72 C71 H71 119.1
C71 C72 C73 118.7(5)
C71 C72 C76 120.1(6)
C73 C72 C76 121.2(6)
C72 C73 H73 118.5
C72 C73 C74 122.9(6)
C74 C73 H73 118.5
C69 C74 C73 116.3(6)
C69 C74 C77 121.5(5)
C73 C74 C77 122.2(6)
C70 C75 H75A 109.5
C70 C75 H75B 109.5
C70 C75 H75C 109.5
H75A C75 H75B 109.5
H75A C75 H75C 109.5
H75B C75 H75C 109.5
C72 C76 H76A 109.5
C72 C76 H76B 109.5
C72 C76 H76C 109.5
H76A C76 H76B 109.5
H76A C76 H76C 109.5
H76B C76 H76C 109.5
C74 C77 H77A 109.5
C74 C77 H77B 109.5
C74 C77 H77C 109.5
H77A C77 H77B 109.5
H77A C77 H77C 109.5
H77B C77 H77C 109.5
N11 C78 H78 116.0
N12 C78 H78 116.0
N12 C78 N11 127.9(5)
C80 C79 H79 119.0
C80 C79 N12 121.9(5)
N12 C79 H79 119.0
C79 C80 Si3 121.5(4)
C81 C80 C79 116.7(5)
C81 C80 Si3 121.7(4)
C80 C81 H81 118.5
N11 C81 C80 122.9(5)
N11 C81 H81 118.5
H82A C82 H82B 109.5
H82A C82 H82C 109.5
H82B C82 H82C 109.5
Si3 C82 H82A 109.5
Si3 C82 H82B 109.5
Si3 C82 H82C 109.5
H83A C83 H83B 109.5
H83A C83 H83C 109.5
H83B C83 H83C 109.5
Si3 C83 H83A 109.5
Si3 C83 H83B 109.5
Si3 C83 H83C 109.5
H84A C84 H84B 109.5
H84A C84 H84C 109.5
H84B C84 H84C 109.5
Si3 C84 H84A 109.5
Si3 C84 H84B 109.5
Si3 C84 H84C 109.5
C1 Ir1 Cl1 90.56(15)
C1 Ir1 H 85.6
C1 Ir1 HA 93.4
C1 Ir1 N3 102.77(19)
C1 Ir1 N12 174.85(19)
Cl1 Ir1 H 91.9
Cl1 Ir1 HA 175.5
H Ir1 HA 90.5
N3 Ir1 Cl1 92.09(12)
N3 Ir1 H 170.7
N3 Ir1 HA 85.0
N12 Ir1 Cl1 91.02(13)
N12 Ir1 H 89.4
N12 Ir1 HA 85.2
N12 Ir1 N3 82.08(17)
C29 Ir2 Cl2 90.92(16)
C29 Ir2 HB 88.4
C29 Ir2 HC 87.3
C29 Ir2 N4 173.2(2)
C29 Ir2 N7 101.4(2)
Cl2 Ir2 HB 178.9
Cl2 Ir2 HC 90.7
HB Ir2 HC 90.1
N4 Ir2 Cl2 91.32(13)
N4 Ir2 HB 89.4
N4 Ir2 HC 86.3
N4 Ir2 N7 84.87(17)
N7 Ir2 Cl2 91.39(12)
N7 Ir2 HB 87.8
N7 Ir2 HC 171.0
C57 Ir3 Cl3 90.92(15)
C57 Ir3 HD 83.1
C57 Ir3 HE 91.3
C57 Ir3 N8 175.37(19)
C57 Ir3 N11 102.21(19)
Cl3 Ir3 HD 94.3
Cl3 Ir3 HE 175.8
HD Ir3 HE 89.5
N8 Ir3 Cl3 90.83(12)
N8 Ir3 HD 92.5
N8 Ir3 HE 87.2
N8 Ir3 N11 82.03(17)
N11 Ir3 Cl3 91.48(12)
N11 Ir3 HD 172.1
N11 Ir3 HE 84.6
C1 N1 C2 110.8(5)
C1 N1 C4 127.5(5)
C2 N1 C4 121.5(5)
C1 N2 C3 112.1(5)
C1 N2 C13 126.6(5)
C3 N2 C13 121.2(5)
C22 N3 C23 117.0(5)
C22 N3 Ir1 118.2(4)
C23 N3 Ir1 122.9(4)
C22 N4 Ir2 118.0(4)
C25 N4 C22 118.5(5)
C25 N4 Ir2 123.5(4)
C29 N5 C30 111.0(5)
C29 N5 C32 125.9(5)
C30 N5 C32 122.2(5)
C29 N6 C31 112.0(5)
C29 N6 C41 126.6(5)
C31 N6 C41 121.1(5)
C50 N7 C51 116.5(5)
C50 N7 Ir2 119.3(4)
C51 N7 Ir2 122.5(4)
C50 N8 C53 116.3(5)
C50 N8 Ir3 118.6(4)
C53 N8 Ir3 125.1(4)
C57 N9 C60 127.8(4)
C58 N9 C57 110.9(4)
C58 N9 C60 121.3(5)
C57 N10 C59 111.5(5)
C57 N10 C69 126.3(4)
C59 N10 C69 121.4(5)
C78 N11 C81 115.2(5)
C78 N11 Ir3 119.6(3)
C81 N11 Ir3 123.8(4)
C78 N12 C79 115.2(5)
C78 N12 Ir1 121.6(4)
C79 N12 Ir1 123.2(4)
C26 Si1 C24 106.8(3)
C26 Si1 C27 108.7(5)
C27 Si1 C24 108.2(3)
C28 Si1 C24 109.1(3)
C28 Si1 C26 112.4(5)
C28 Si1 C27 111.3(4)
C54 Si2 C52 105.8(3)
C55 Si2 C52 108.9(3)
C55 Si2 C54 109.7(4)
C55 Si2 C56 110.6(4)
C56 Si2 C52 109.6(3)
C56 Si2 C54 112.1(4)
C82 Si3 C80 107.7(3)
C83 Si3 C80 107.2(3)
C83 Si3 C82 112.2(4)
C83 Si3 C84 111.8(4)
C84 Si3 C80 107.9(3)
C84 Si3 C82 109.8(4)

loop_
_geom_bond_atom_site_label_1
_geom_bond_atom_site_label_2
_geom_bond_distance
C1 Ir1 1.973(5)
C1 N1 1.385(7)
C1 N2 1.361(7)
C2 H2 0.9300
C2 C3 1.333(9)
C2 N1 1.389(8)
C3 H3 0.9300
C3 N2 1.379(8)
C4 C5 1.390(10)
C4 C9 1.396(9)
C4 N1 1.431(8)
C5 C6 1.404(9)
C5 C10 1.510(9)
C6 H6 0.9300
C6 C7 1.380(11)
C7 C8 1.383(12)
C7 C11 1.491(10)
C8 H8 0.9300
C8 C9 1.398(10)
C9 C12 1.489(11)
C10 H10A 0.9600
C10 H10B 0.9600
C10 H10C 0.9600
C11 H11A 0.9600
C11 H11B 0.9600
C11 H11C 0.9600
C12 H12A 0.9600
C12 H12B 0.9600
C12 H12C 0.9600
C13 C14 1.398(9)
C13 C18 1.391(9)
C13 N2 1.437(7)
C14 C15 1.379(9)
C14 C19 1.497(10)
C15 H15 0.9300
C15 C16 1.396(12)
C16 C17 1.375(12)
C16 C20 1.508(10)
C17 H17 0.9300
C17 C18 1.395(10)
C18 C21 1.499(10)
C19 H19A 0.9600
C19 H19B 0.9600
C19 H19C 0.9600
C20 H20A 0.9600
C20 H20B 0.9600
C20 H20C 0.9600
C21 H21A 0.9600
C21 H21B 0.9600
C21 H21C 0.9600
C22 H22 0.9300
C22 N3 1.343(7)
C22 N4 1.339(7)
C23 H23 0.9300
C23 C24 1.392(8)
C23 N3 1.345(7)
C24 C25 1.418(8)
C24 Si1 1.877(6)
C25 H25 0.9300
C25 N4 1.334(7)
C26 H26A 0.9600
C26 H26B 0.9600
C26 H26C 0.9600
C26 Si1 1.854(9)
C27 H27A 0.9600
C27 H27B 0.9600
C27 H27C 0.9600
C27 Si1 1.862(9)
C28 H28A 0.9600
C28 H28B 0.9600
C28 H28C 0.9600
C28 Si1 1.853(7)
C29 Ir2 1.977(6)
C29 N5 1.374(7)
C29 N6 1.377(8)
C30 H30 0.9300
C30 C31 1.337(10)
C30 N5 1.394(8)
C31 H31 0.9300
C31 N6 1.392(7)
C32 C33 1.389(8)
C32 C37 1.385(8)
C32 N5 1.433(8)
C33 C34 1.381(9)
C33 C38 1.512(9)
C34 H34 0.9300
C34 C35 1.394(10)
C35 C36 1.382(10)
C35 C39 1.526(10)
C36 H36 0.9300
C36 C37 1.397(10)
C37 C40 1.507(9)
C38 H38A 0.9600
C38 H38B 0.9600
C38 H38C 0.9600
C39 H39A 0.9600
C39 H39B 0.9600
C39 H39C 0.9600
C40 H40A 0.9600
C40 H40B 0.9600
C40 H40C 0.9600
C41 C42 1.399(9)
C41 C46 1.404(9)
C41 N6 1.435(8)
C42 C43 1.394(9)
C42 C47 1.493(9)
C43 H43 0.9300
C43 C44 1.394(10)
C44 C45 1.381(10)
C44 C48 1.526(9)
C45 H45 0.9300
C45 C46 1.399(10)
C46 C49 1.489(10)
C47 H47A 0.9600
C47 H47B 0.9600
C47 H47C 0.9600
C48 H48A 0.9600
C48 H48B 0.9600
C48 H48C 0.9600
C49 H49A 0.9600
C49 H49B 0.9600
C49 H49C 0.9600
C50 H50 0.9300
C50 N7 1.327(7)
C50 N8 1.333(7)
C51 H51 0.9300
C51 C52 1.382(8)
C51 N7 1.345(7)
C52 C53 1.383(8)
C52 Si2 1.894(6)
C53 H53 0.9300
C53 N8 1.354(7)
C54 H54A 0.9600
C54 H54B 0.9600
C54 H54C 0.9600
C54 Si2 1.867(8)
C55 H55A 0.9600
C55 H55B 0.9600
C55 H55C 0.9600
C55 Si2 1.839(8)
C56 H56A 0.9600
C56 H56B 0.9600
C56 H56C 0.9600
C56 Si2 1.847(7)
C57 Ir3 1.978(5)
C57 N9 1.382(7)
C57 N10 1.368(7)
C58 H58 0.9300
C58 C59 1.331(8)
C58 N9 1.374(7)
C59 H59 0.9300
C59 N10 1.393(7)
C60 C61 1.403(8)
C60 C65 1.387(9)
C60 N9 1.437(7)
C61 C62 1.394(8)
C61 C66 1.488(8)
C62 H62 0.9300
C62 C63 1.383(9)
C63 C64 1.377(9)
C63 C67 1.517(8)
C64 H64 0.9300
C64 C65 1.399(8)
C65 C68 1.511(9)
C66 H66A 0.9600
C66 H66B 0.9600
C66 H66C 0.9600
C67 H67A 0.9600
C67 H67B 0.9600
C67 H67C 0.9600
C68 H68A 0.9600
C68 H68B 0.9600
C68 H68C 0.9600
C69 C70 1.400(8)
C69 C74 1.402(8)
C69 N10 1.435(7)
C70 C71 1.390(8)
C70 C75 1.502(8)
C71 H71 0.9300
C71 C72 1.377(9)
C72 C73 1.377(9)
C72 C76 1.524(8)
C73 H73 0.9300
C73 C74 1.402(8)
C74 C77 1.480(9)
C75 H75A 0.9600
C75 H75B 0.9600
C75 H75C 0.9600
C76 H76A 0.9600
C76 H76B 0.9600
C76 H76C 0.9600
C77 H77A 0.9600
C77 H77B 0.9600
C77 H77C 0.9600
C78 H78 0.9300
C78 N11 1.334(7)
C78 N12 1.316(7)
C79 H79 0.9300
C79 C80 1.375(8)
C79 N12 1.386(7)
C80 C81 1.374(8)
C80 Si3 1.901(5)
C81 H81 0.9300
C81 N11 1.359(7)
C82 H82A 0.9600
C82 H82B 0.9600
C82 H82C 0.9600
C82 Si3 1.868(7)
C83 H83A 0.9600
C83 H83B 0.9600
C83 H83C 0.9600
C83 Si3 1.848(7)
C84 H84A 0.9600
C84 H84B 0.9600
C84 H84C 0.9600
C84 Si3 1.858(7)
Cl1 Ir1 2.5263(14)
Cl2 Ir2 2.5118(14)
Cl3 Ir3 2.4990(13)
Ir1 H 1.6499
Ir1 HA 1.6501
Ir1 N3 2.219(4)
Ir1 N12 2.106(5)
Ir2 HB 1.6507
Ir2 HC 1.6503
Ir2 N4 2.136(5)
Ir2 N7 2.213(4)
Ir3 HD 1.6499
Ir3 HE 1.6501
Ir3 N8 2.142(4)
Ir3 N11 2.207(4)

loop_
_geom_torsion_atom_site_label_1
_geom_torsion_atom_site_label_2
_geom_torsion_atom_site_label_3
_geom_torsion_atom_site_label_4
_geom_torsion
C2 C3 N2 C1 -2.2(7)
C2 C3 N2 C13 173.9(5)
C3 C2 N1 C1 1.9(7)
C3 C2 N1 C4 -174.5(5)
C4 C5 C6 C7 1.1(10)
C5 C4 C9 C8 2.1(9)
C5 C4 C9 C12 -176.7(6)
C5 C4 N1 C1 -87.0(7)
C5 C4 N1 C2 88.7(7)
C5 C6 C7 C8 1.1(10)
C5 C6 C7 C11 -179.4(6)
C6 C7 C8 C9 -1.7(10)
C7 C8 C9 C4 0.1(10)
C7 C8 C9 C12 178.9(7)
C9 C4 C5 C6 -2.7(9)
C9 C4 C5 C10 178.7(6)
C9 C4 N1 C1 97.0(7)
C9 C4 N1 C2 -87.4(7)
C10 C5 C6 C7 179.6(6)
C11 C7 C8 C9 178.8(6)
C13 C14 C15 C16 -2.8(10)
C14 C13 C18 C17 0.7(10)
C14 C13 C18 C21 -177.7(6)
C14 C13 N2 C1 82.1(8)
C14 C13 N2 C3 -93.4(7)
C14 C15 C16 C17 2.1(12)
C14 C15 C16 C20 -179.9(8)
C15 C16 C17 C18 0.0(12)
C16 C17 C18 C13 -1.4(11)
C16 C17 C18 C21 177.0(7)
C18 C13 C14 C15 1.3(10)
C18 C13 C14 C19 -179.1(6)
C18 C13 N2 C1 -101.1(7)
C18 C13 N2 C3 83.4(7)
C19 C14 C15 C16 177.7(7)
C20 C16 C17 C18 -177.9(8)
C23 C24 C25 N4 0.8(9)
C23 C24 Si1 C26 54.1(7)
C23 C24 Si1 C27 -62.8(6)
C23 C24 Si1 C28 175.9(5)
C24 C23 N3 C22 -1.3(9)
C24 C23 N3 Ir1 162.6(5)
C24 C25 N4 C22 -1.2(9)
C24 C25 N4 Ir2 176.8(4)
C25 C24 Si1 C26 -123.6(7)
C25 C24 Si1 C27 119.4(6)
C25 C24 Si1 C28 -1.9(6)
C30 C31 N6 C29 -0.8(8)
C30 C31 N6 C41 173.7(6)
C31 C30 N5 C29 1.3(8)
C31 C30 N5 C32 -168.6(6)
C32 C33 C34 C35 -1.7(9)
C33 C32 C37 C36 2.7(9)
C33 C32 C37 C40 -179.5(6)
C33 C32 N5 C29 -75.5(7)
C33 C32 N5 C30 92.8(7)
C33 C34 C35 C36 3.9(10)
C33 C34 C35 C39 -175.7(6)
C34 C35 C36 C37 -2.8(10)
C35 C36 C37 C32 -0.4(10)
C35 C36 C37 C40 -178.2(6)
C37 C32 C33 C34 -1.6(9)
C37 C32 C33 C38 179.7(5)
C37 C32 N5 C29 104.7(7)
C37 C32 N5 C30 -87.1(7)
C38 C33 C34 C35 177.0(6)
C39 C35 C36 C37 176.8(7)
C41 C42 C43 C44 0.1(10)
C42 C41 C46 C45 -1.8(10)
C42 C41 C46 C49 177.4(6)
C42 C41 N6 C29 86.9(8)
C42 C41 N6 C31 -86.7(8)
C42 C43 C44 C45 -2.3(10)
C42 C43 C44 C48 176.8(7)
C43 C44 C45 C46 2.4(11)
C44 C45 C46 C41 -0.4(10)
C44 C45 C46 C49 -179.7(7)
C46 C41 C42 C43 2.0(9)
C46 C41 C42 C47 -180.0(6)
C46 C41 N6 C29 -96.5(7)
C46 C41 N6 C31 89.9(8)
C47 C42 C43 C44 -178.0(6)
C48 C44 C45 C46 -176.6(7)
C51 C52 C53 N8 1.0(9)
C51 C52 Si2 C54 56.9(6)
C51 C52 Si2 C55 -60.9(6)
C51 C52 Si2 C56 178.0(6)
C52 C51 N7 C50 0.6(9)
C52 C51 N7 Ir2 165.7(5)
C52 C53 N8 C50 -0.5(9)
C52 C53 N8 Ir3 -176.7(5)
C53 C52 Si2 C54 -121.4(6)
C53 C52 Si2 C55 120.8(6)
C53 C52 Si2 C56 -0.3(7)
C58 C59 N10 C57 -1.2(7)
C58 C59 N10 C69 168.8(5)
C59 C58 N9 C57 0.5(7)
C59 C58 N9 C60 -176.8(5)
C60 C61 C62 C63 1.3(9)
C61 C60 C65 C64 -0.6(9)
C61 C60 C65 C68 -179.4(6)
C61 C60 N9 C57 -87.1(7)
C61 C60 N9 C58 89.8(7)
C61 C62 C63 C64 -2.7(9)
C61 C62 C63 C67 177.0(6)
C62 C63 C64 C65 2.6(10)
C63 C64 C65 C60 -1.0(9)
C63 C64 C65 C68 177.9(6)
C65 C60 C61 C62 0.4(8)
C65 C60 C61 C66 179.2(5)
C65 C60 N9 C57 99.2(7)
C65 C60 N9 C58 -84.0(7)
C66 C61 C62 C63 -177.5(6)
C67 C63 C64 C65 -177.2(6)
C69 C70 C71 C72 0.8(8)
C70 C69 C74 C73 -3.5(8)
C70 C69 C74 C77 175.7(5)
C70 C69 N10 C57 83.0(7)
C70 C69 N10 C59 -85.4(7)
C70 C71 C72 C73 -3.0(8)
C70 C71 C72 C76 176.9(5)
C71 C72 C73 C74 2.0(8)
C72 C73 C74 C69 1.1(8)
C72 C73 C74 C77 -178.1(5)
C74 C69 C70 C71 2.6(8)
C74 C69 C70 C75 -178.4(5)
C74 C69 N10 C57 -99.9(7)
C74 C69 N10 C59 91.6(7)
C75 C70 C71 C72 -178.2(5)
C76 C72 C73 C74 -177.9(5)
C79 C80 C81 N11 0.3(8)
C80 C79 N12 C78 0.2(7)
C80 C79 N12 Ir1 177.9(4)
C80 C81 N11 C78 -1.6(7)
C80 C81 N11 Ir3 165.2(4)
Ir1 C1 N1 C2 176.5(4)
Ir1 C1 N1 C4 -7.4(8)
Ir1 C1 N2 C3 -176.4(4)
Ir1 C1 N2 C13 7.8(9)
Ir2 C29 N5 C30 177.1(4)
Ir2 C29 N5 C32 -13.6(8)
Ir2 C29 N6 C31 -177.1(5)
Ir2 C29 N6 C41 8.8(9)
Ir3 C57 N9 C58 176.5(4)
Ir3 C57 N9 C60 -6.5(8)
Ir3 C57 N10 C59 -176.0(4)
Ir3 C57 N10 C69 14.6(8)
N1 C1 N2 C3 3.2(6)
N1 C1 N2 C13 -172.7(5)
N1 C2 C3 N2 0.1(7)
N1 C4 C5 C6 -178.8(5)
N1 C4 C5 C10 2.7(9)
N1 C4 C9 C8 178.1(5)
N1 C4 C9 C12 -0.7(9)
N2 C1 N1 C2 -3.0(6)
N2 C1 N1 C4 173.0(5)
N2 C13 C14 C15 178.0(6)
N2 C13 C14 C19 -2.5(9)
N2 C13 C18 C17 -176.0(6)
N2 C13 C18 C21 5.7(9)
N3 C22 N4 C25 0.2(8)
N3 C22 N4 Ir2 -177.8(4)
N3 C23 C24 C25 0.5(9)
N3 C23 C24 Si1 -177.5(5)
N4 C22 N3 C23 1.0(8)
N4 C22 N3 Ir1 -163.7(4)
N5 C29 N6 C31 1.5(7)
N5 C29 N6 C41 -172.7(6)
N5 C30 C31 N6 -0.3(8)
N5 C32 C33 C34 178.5(5)
N5 C32 C33 C38 -0.1(8)
N5 C32 C37 C36 -177.5(5)
N5 C32 C37 C40 0.3(9)
N6 C29 N5 C30 -1.6(6)
N6 C29 N5 C32 167.7(5)
N6 C41 C42 C43 178.4(5)
N6 C41 C42 C47 -3.5(9)
N6 C41 C46 C45 -178.3(6)
N6 C41 C46 C49 1.0(9)
N7 C50 N8 C53 0.1(8)
N7 C50 N8 Ir3 176.5(4)
N7 C51 C52 C53 -1.0(9)
N7 C51 C52 Si2 -179.4(5)
N8 C50 N7 C51 -0.1(8)
N8 C50 N7 Ir2 -165.7(4)
N9 C57 N10 C59 1.4(6)
N9 C57 N10 C69 -168.0(5)
N9 C58 C59 N10 0.4(7)
N9 C60 C61 C62 -173.0(5)
N9 C60 C61 C66 5.8(8)
N9 C60 C65 C64 172.9(5)
N9 C60 C65 C68 -5.9(8)
N10 C57 N9 C58 -1.2(6)
N10 C57 N9 C60 175.9(5)
N10 C69 C70 C71 179.6(5)
N10 C69 C70 C75 -1.4(8)
N10 C69 C74 C73 179.6(5)
N10 C69 C74 C77 -1.2(8)
N11 C78 N12 C79 -1.6(8)
N11 C78 N12 Ir1 -179.4(4)
N12 C78 N11 C81 2.3(8)
N12 C78 N11 Ir3 -165.0(4)
N12 C79 C80 C81 0.4(8)
N12 C79 C80 Si3 179.7(4)
Si1 C24 C25 N4 178.7(4)
Si2 C52 C53 N8 179.3(5)
Si3 C80 C81 N11 -178.9(4)

loop_
_exptl_oxdiff_crystal_face_indexfrac_h
_exptl_oxdiff_crystal_face_indexfrac_k
_exptl_oxdiff_crystal_face_indexfrac_l
_exptl_oxdiff_crystal_face_x
_exptl_oxdiff_crystal_face_y
_exptl_oxdiff_crystal_face_z
1.0002 0.0002 0.0001 -0.0456 0.0578 -0.0019
0.0005 1.0001 0.0004 0.0574 0.0434 -0.0734
-1.0002 -0.0002 -0.0001 0.0456 -0.0578 0.0019
-0.0005 -1.0001 -0.0004 -0.0574 -0.0434 0.0734
0.0003 -0.0001 1.0001 -0.0295 -0.0197 -0.0348
-0.0003 0.0001 -1.0001 0.0295 0.0197 0.0348

loop_
_smtbx_masks_void_nr
_smtbx_masks_void_average_x
_smtbx_masks_void_average_y
_smtbx_masks_void_average_z
_smtbx_masks_void_volume
_smtbx_masks_void_count_electrons
1 0.500 0.000 0.000 764.5 98.5
2 -0.500 0.500 0.500 764.5 98.5
3 0.377 0.047 0.380 15.9 0.0
4 0.377 0.453 0.880 15.9 0.0
5 0.623 0.547 0.120 15.9 0.0
6 0.623 0.953 0.620 15.9 0.0
